data_2017818
loop_
_publ_author_name
'\,Sahin, Zarife Sibel'
'Sevindi, Fatma'
'\.I\,cbudak, Hasan'
'I\,s\?ik, \,Samil'

_publ_section_title
;
 Structural properties of <i>trans</i>-cyclohexane-1,2-diamine complexes
 of copper(II) and zinc(II) acesulfamates
;
_journal_coeditor_code GA3156
_journal_issue 10
_journal_name_full 'Acta Crystallographica Section C'
_journal_page_first m314
_journal_page_last m318
_journal_paper_doi 10.1107/S0108270110037066
_journal_volume 66
_journal_year 2010
_chemical_formula_iupac '[Cu (C4 H4 N1 O4 S1)2 (C6 H14 N2)2]'
_chemical_formula_moiety 'C20 H36 Cu N6 O8 S2'
_chemical_formula_sum 'C20 H36 Cu N6 O8 S2'
_chemical_formula_weight 616.21
_chemical_name_systematic
;
<i>trans</i>-bis(<i>trans</i>-cyclohexane-1,2-diamine)bis(6-methyl-2,2,4-
trioxo-3,4-dihydro-1,2,3-oxathiazin-3-ido)copper(II)
;
_space_group_IT_number 14
_symmetry_cell_setting monoclinic
_symmetry_space_group_name_Hall '-P 2ybc'
_symmetry_space_group_name_H-M 'P 1 21/c 1'
_atom_sites_solution_hydrogens geom
_atom_sites_solution_primary direct
_atom_sites_solution_secondary difmap
_cell_angle_alpha 90.00
_cell_angle_beta 93.716(2)
_cell_angle_gamma 90.00
_cell_formula_units_Z 2
_cell_length_a 7.3878(2)
_cell_length_b 22.2436(9)
_cell_length_c 8.6550(3)
_cell_measurement_reflns_used 13464
_cell_measurement_temperature 296
_cell_measurement_theta_max 28.47
_cell_measurement_theta_min 1.83
_cell_volume 1419.30(8)
_computing_cell_refinement 'X-AREA (Stoe & Cie, 2002)'
_computing_data_collection 'X-AREA (Stoe & Cie, 2002)'
_computing_data_reduction 'X-RED (Stoe & Cie, 2002)'
_computing_molecular_graphics 'ORTEP-3 for Windows (Farrugia, 1997)'
_computing_publication_material 'WinGX (Farrugia, 1999)'
_computing_structure_refinement 'SHELXL97 (Sheldrick, 2008)'
_computing_structure_solution 'SHELXS97 (Sheldrick, 2008)'
_diffrn_ambient_temperature 296
_diffrn_measured_fraction_theta_full 0.992
_diffrn_measured_fraction_theta_max 0.992
_diffrn_measurement_device_type 'Stoe IPDS 2'
_diffrn_measurement_method 'w scan rotation'
_diffrn_radiation_monochromator graphite
_diffrn_radiation_source 'fine-focus sealed tube'
_diffrn_radiation_type MoK\a
_diffrn_radiation_wavelength 0.71073
_diffrn_reflns_av_R_equivalents 0.0496
_diffrn_reflns_av_sigmaI/netI 0.0311
_diffrn_reflns_limit_h_max 9
_diffrn_reflns_limit_h_min -9
_diffrn_reflns_limit_k_max 29
_diffrn_reflns_limit_k_min -29
_diffrn_reflns_limit_l_max 11
_diffrn_reflns_limit_l_min -11
_diffrn_reflns_number 13462
_diffrn_reflns_theta_full 27.95
_diffrn_reflns_theta_max 27.95
_diffrn_reflns_theta_min 2.53
_diffrn_standards_decay_% <2
_diffrn_standards_number 0
_exptl_absorpt_coefficient_mu 0.969
_exptl_absorpt_correction_T_max 0.7476
_exptl_absorpt_correction_T_min 0.6263
_exptl_absorpt_correction_type integration
_exptl_absorpt_process_details '(X-RED32; Stoe & Cie, 2002)'
_exptl_crystal_colour 'dark blue'
_exptl_crystal_density_diffrn 1.442
_exptl_crystal_density_method 'not measured'
_exptl_crystal_description prism.
_exptl_crystal_F_000 646
_exptl_crystal_size_max 0.470
_exptl_crystal_size_mid 0.44
_exptl_crystal_size_min 0.33
_refine_diff_density_max 0.466
_refine_diff_density_min -0.535
_refine_ls_extinction_method none
_refine_ls_goodness_of_fit_ref 1.059
_refine_ls_hydrogen_treatment mixed
_refine_ls_matrix_type full
_refine_ls_number_parameters 194
_refine_ls_number_reflns 3391
_refine_ls_number_restraints 0
_refine_ls_restrained_S_all 1.059
_refine_ls_R_factor_all 0.0449
_refine_ls_R_factor_gt 0.0394
_refine_ls_shift/su_max 0.001
_refine_ls_shift/su_mean 0.000
_refine_ls_structure_factor_coef Fsqd
_refine_ls_weighting_details 'calc w=1/[\s^2^(Fo^2^)+(0.0590P)^2^+0.4200P] where P=(Fo^2^+2Fc^2^)/3'
_refine_ls_weighting_scheme calc
_refine_ls_wR_factor_gt 0.1048
_refine_ls_wR_factor_ref 0.1077
_reflns_number_gt 2964
_reflns_number_total 3391
_reflns_threshold_expression I>2\s(I)
_cod_data_source_file ga3156.cif
_cod_data_source_block I
_cod_original_sg_symbol_Hall -P2ybc
_cod_original_sg_symbol_H-M P21/c
_cod_database_code 2017818
_cod_database_fobs_code 2017818

loop_
_symmetry_equiv_pos_as_xyz
'x, y, z'
'-x, y+1/2, -z+1/2'
'-x, -y, -z'
'x, -y-1/2, z-1/2'

loop_
_atom_site_type_symbol
_atom_site_label
_atom_site_fract_x
_atom_site_fract_y
_atom_site_fract_z
_atom_site_U_iso_or_equiv
_atom_site_adp_type
_atom_site_calc_flag
_atom_site_refinement_flags
_atom_site_occupancy
_atom_site_disorder_assembly
_atom_site_disorder_group
C C1 0.5712(4) 0.62157(10) 0.5899(3) 0.0557(5) Uani d . 1 . .
H H1 0.603(4) 0.6122(12) 0.708(3) 0.063(7) Uiso d . 1 . .
C C2 0.6277(5) 0.68507(11) 0.5515(4) 0.0754(8) Uani d . 1 . .
H H2A 0.7578 0.6891 0.5716 0.090 Uiso calc R 1 . .
H H2B 0.5992 0.6927 0.4423 0.090 Uiso calc R 1 . .
C C3 0.5326(7) 0.73088(13) 0.6459(6) 0.1138(15) Uani d . 1 . .
H H3A 0.5792 0.7280 0.7530 0.137 Uiso calc R 1 . .
H H3B 0.5603 0.7708 0.6090 0.137 Uiso calc R 1 . .
C C4 0.3332(7) 0.72296(14) 0.6384(5) 0.1065(14) Uani d . 1 . .
H H4A 0.2842 0.7327 0.5347 0.128 Uiso calc R 1 . .
H H4B 0.2819 0.7510 0.7094 0.128 Uiso calc R 1 . .
C C5 0.2753(5) 0.65949(12) 0.6784(3) 0.0694(7) Uani d . 1 . .
H H5A 0.3065 0.6516 0.7871 0.083 Uiso calc R 1 . .
H H5B 0.1448 0.6557 0.6605 0.083 Uiso calc R 1 . .
C C6 0.3686(3) 0.61396(10) 0.5801(3) 0.0532(5) Uani d . 1 . .
H H6 0.326(3) 0.6210(11) 0.460(3) 0.055(7) Uiso d . 1 . .
C C7 0.1083(3) 0.51590(11) 0.2410(2) 0.0472(4) Uani d . 1 . .
C C8 -0.0207(3) 0.55466(11) 0.1533(3) 0.0532(5) Uani d . 1 . .
H H8 -0.1411 0.5424 0.1406 0.064 Uiso calc R 1 . .
C C9 0.0253(3) 0.60635(12) 0.0910(3) 0.0577(6) Uani d . 1 . .
C C10 -0.0972(4) 0.64999(17) 0.0060(5) 0.0968(12) Uani d . 1 . .
H H10A -0.0798 0.6893 0.0505 0.145 Uiso calc R 1 . .
H H10B -0.2210 0.6378 0.0135 0.145 Uiso calc R 1 . .
H H10C -0.0699 0.6511 -0.1009 0.145 Uiso calc R 1 . .
N N1 0.6484(3) 0.57544(8) 0.4923(2) 0.0448(4) Uani d . 1 . .
H H2 0.652(4) 0.5864(13) 0.404(4) 0.066(9) Uiso d . 1 . .
H H3 0.757(5) 0.5651(14) 0.524(4) 0.073(9) Uiso d . 1 . .
N N2 0.3314(3) 0.55074(8) 0.6170(2) 0.0443(4) Uani d . 1 . .
H H4 0.207(4) 0.5434(14) 0.601(3) 0.072(9) Uiso d . 1 . .
H H5 0.354(4) 0.5447(14) 0.710(4) 0.071(9) Uiso d . 1 . .
N N3 0.2898(2) 0.52816(9) 0.24080(19) 0.0466(4) Uani d . 1 . .
O O1 0.5170(2) 0.60183(9) 0.1660(2) 0.0649(5) Uani d . 1 . .
O O2 0.3497(2) 0.54643(9) -0.03629(18) 0.0612(4) Uani d . 1 . .
O O3 0.0537(2) 0.47445(10) 0.3214(2) 0.0693(5) Uani d . 1 . .
O O4 0.2046(2) 0.62562(7) 0.1005(2) 0.0587(4) Uani d . 1 . .
S S1 0.35411(6) 0.57181(2) 0.11408(5) 0.04402(14) Uani d . 1 . .
Cu Cu1 0.5000 0.5000 0.5000 0.04082(12) Uani d S 1 . .

loop_
_atom_site_aniso_label
_atom_site_aniso_U_11
_atom_site_aniso_U_22
_atom_site_aniso_U_33
_atom_site_aniso_U_12
_atom_site_aniso_U_13
_atom_site_aniso_U_23
C1 0.0699(15) 0.0413(10) 0.0559(12) -0.0073(10) 0.0041(10) -0.0048(9)
C2 0.099(2) 0.0442(12) 0.0847(19) -0.0160(14) 0.0153(16) 0.0004(12)
C3 0.163(4) 0.0405(14) 0.142(4) -0.016(2) 0.039(3) -0.0201(18)
C4 0.165(4) 0.0482(15) 0.112(3) 0.028(2) 0.047(3) 0.0013(16)
C5 0.096(2) 0.0522(13) 0.0622(14) 0.0181(13) 0.0229(13) -0.0016(11)
C6 0.0661(14) 0.0440(11) 0.0506(11) 0.0052(10) 0.0126(10) 0.0027(9)
C7 0.0410(10) 0.0572(11) 0.0432(10) -0.0065(9) 0.0007(8) 0.0040(9)
C8 0.0376(10) 0.0646(14) 0.0574(12) -0.0022(9) 0.0034(8) 0.0062(10)
C9 0.0448(11) 0.0616(13) 0.0675(14) 0.0084(10) 0.0097(10) 0.0072(11)
C10 0.0598(17) 0.096(2) 0.136(3) 0.0257(17) 0.0201(18) 0.051(2)
N1 0.0444(9) 0.0442(9) 0.0459(9) -0.0072(7) 0.0033(7) 0.0023(7)
N2 0.0454(9) 0.0437(9) 0.0447(9) -0.0022(7) 0.0108(7) -0.0009(7)
N3 0.0395(8) 0.0602(11) 0.0398(8) -0.0057(8) 0.0004(6) 0.0071(7)
O1 0.0474(9) 0.0839(12) 0.0627(10) -0.0210(8) -0.0023(7) 0.0189(9)
O2 0.0674(10) 0.0776(11) 0.0392(7) 0.0104(9) 0.0086(7) 0.0014(7)
O3 0.0467(9) 0.0873(13) 0.0730(11) -0.0160(9) -0.0024(8) 0.0332(10)
O4 0.0509(9) 0.0462(8) 0.0800(11) 0.0002(7) 0.0120(8) 0.0060(7)
S1 0.0389(2) 0.0545(3) 0.0388(2) -0.0016(2) 0.00378(17) 0.00674(19)
Cu1 0.04103(19) 0.03682(19) 0.0457(2) -0.00619(13) 0.01121(13) -0.00339(12)

loop_
_atom_type_symbol
_atom_type_description
_atom_type_scat_dispersion_real
_atom_type_scat_dispersion_imag
_atom_type_scat_source
C C 0.0033 0.0016 'International Tables Vol C Tables 4.2.6.8 and 6.1.1.4'
H H 0.0000 0.0000 'International Tables Vol C Tables 4.2.6.8 and 6.1.1.4'
N N 0.0061 0.0033 'International Tables Vol C Tables 4.2.6.8 and 6.1.1.4'
O O 0.0106 0.0060 'International Tables Vol C Tables 4.2.6.8 and 6.1.1.4'
S S 0.1246 0.1234 'International Tables Vol C Tables 4.2.6.8 and 6.1.1.4'
Cu Cu 0.3201 1.2651 'International Tables Vol C Tables 4.2.6.8 and 6.1.1.4'

loop_
_geom_angle_atom_site_label_1
_geom_angle_atom_site_label_2
_geom_angle_atom_site_label_3
_geom_angle_site_symmetry_1
_geom_angle_site_symmetry_3
_geom_angle
_geom_angle_publ_flag
N1 C1 C6 . . 108.14(18) ?
N1 C1 C2 . . 113.8(2) ?
C6 C1 C2 . . 112.3(2) ?
N1 C1 H1 . . 110.4(15) ?
C6 C1 H1 . . 101.1(15) ?
C2 C1 H1 . . 110.4(15) ?
C3 C2 C1 . . 111.5(3) ?
C3 C2 H2A . . 109.3 ?
C1 C2 H2A . . 109.3 ?
C3 C2 H2B . . 109.3 ?
C1 C2 H2B . . 109.3 ?
H2A C2 H2B . . 108.0 ?
C4 C3 C2 . . 113.1(3) ?
C4 C3 H3A . . 109.0 ?
C2 C3 H3A . . 109.0 ?
C4 C3 H3B . . 109.0 ?
C2 C3 H3B . . 109.0 ?
H3A C3 H3B . . 107.8 ?
C3 C4 C5 . . 113.2(3) ?
C3 C4 H4A . . 108.9 ?
C5 C4 H4A . . 108.9 ?
C3 C4 H4B . . 108.9 ?
C5 C4 H4B . . 108.9 ?
H4A C4 H4B . . 107.7 ?
C6 C5 C4 . . 110.3(2) ?
C6 C5 H5A . . 109.6 ?
C4 C5 H5A . . 109.6 ?
C6 C5 H5B . . 109.6 ?
C4 C5 H5B . . 109.6 ?
H5A C5 H5B . . 108.1 ?
N2 C6 C1 . . 107.13(19) ?
N2 C6 C5 . . 114.7(2) ?
C1 C6 C5 . . 112.4(2) ?
N2 C6 H6 . . 107.6(13) ?
C1 C6 H6 . . 105.4(14) ?
C5 C6 H6 . . 109.2(14) ?
O3 C7 N3 . . 120.3(2) ?
O3 C7 C8 . . 120.4(2) ?
N3 C7 C8 . . 119.23(19) ?
C9 C8 C7 . . 123.2(2) ?
C9 C8 H8 . . 118.4 ?
C7 C8 H8 . . 118.4 ?
C8 C9 O4 . . 120.8(2) ?
C8 C9 C10 . . 127.1(2) ?
O4 C9 C10 . . 112.0(2) ?
C9 C10 H10A . . 109.5 ?
C9 C10 H10B . . 109.5 ?
H10A C10 H10B . . 109.5 ?
C9 C10 H10C . . 109.5 ?
H10A C10 H10C . . 109.5 ?
H10B C10 H10C . . 109.5 ?
C1 N1 Cu1 . . 109.41(14) ?
C1 N1 H2 . . 112(2) ?
Cu1 N1 H2 . . 110(2) ?
C1 N1 H3 . . 113(2) ?
Cu1 N1 H3 . . 105(2) ?
H2 N1 H3 . . 107(3) ?
C6 N2 Cu1 . . 107.33(13) ?
C6 N2 H4 . . 109.3(19) ?
Cu1 N2 H4 . . 117.6(19) ?
C6 N2 H5 . . 110(2) ?
Cu1 N2 H5 . . 108(2) ?
H4 N2 H5 . . 105(3) ?
C7 N3 S1 . . 117.86(15) ?
C7 N3 Cu1 . . 117.43(13) ?
S1 N3 Cu1 . . 122.65(9) ?
C9 O4 S1 . . 114.66(15) ?
O2 S1 O1 . . 116.47(11) y
O2 S1 N3 . . 114.03(11) ?
O1 S1 N3 . . 111.05(10) ?
O2 S1 O4 . . 104.58(10) ?
O1 S1 O4 . . 103.51(11) ?
N3 S1 O4 . . 105.78(9) ?
N2 Cu1 N2 . 3_666 180.0000(10) ?
N2 Cu1 N1 . . 84.52(7) y
N2 Cu1 N1 3_666 . 95.48(8) y
N2 Cu1 N1 . 3_666 95.48(8) ?
N2 Cu1 N1 3_666 3_666 84.52(8) ?
N1 Cu1 N1 . 3_666 180.0 ?
N2 Cu1 N3 . . 86.94(7) y
N2 Cu1 N3 3_666 . 93.06(7) y
N1 Cu1 N3 . . 93.67(7) y
N1 Cu1 N3 3_666 . 86.33(7) y

loop_
_geom_bond_atom_site_label_1
_geom_bond_atom_site_label_2
_geom_bond_site_symmetry_2
_geom_bond_distance
_geom_bond_publ_flag
C1 N1 . 1.467(3) ?
C1 C6 . 1.504(4) ?
C1 C2 . 1.516(3) ?
C1 H1 . 1.05(3) ?
C2 C3 . 1.508(5) ?
C2 H2A . 0.9700 ?
C2 H2B . 0.9700 ?
C3 C4 . 1.481(6) ?
C3 H3A . 0.9700 ?
C3 H3B . 0.9700 ?
C4 C5 . 1.522(4) ?
C4 H4A . 0.9700 ?
C4 H4B . 0.9700 ?
C5 C6 . 1.517(3) ?
C5 H5A . 0.9700 ?
C5 H5B . 0.9700 ?
C6 N2 . 1.472(3) ?
C6 H6 . 1.08(3) ?
C7 O3 . 1.239(3) y
C7 N3 . 1.368(3) ?
C7 C8 . 1.461(3) ?
C8 C9 . 1.324(3) ?
C8 H8 . 0.9300 ?
C9 O4 . 1.390(3) ?
C9 C10 . 1.489(4) ?
C10 H10A . 0.9600 ?
C10 H10B . 0.9600 ?
C10 H10C . 0.9600 ?
N1 Cu1 . 2.0077(17) y
N1 H2 . 0.81(3) ?
N1 H3 . 0.86(3) ?
N2 Cu1 . 2.0036(18) y
N2 H4 . 0.93(3) ?
N2 H5 . 0.82(3) ?
N3 S1 . 1.5617(17) ?
N3 Cu1 . 2.7175(16) y
O1 S1 . 1.4235(16) y
O2 S1 . 1.4171(17) y
O4 S1 . 1.6277(17) ?
Cu1 N2 3_666 2.0036(18) ?
Cu1 N1 3_666 2.0077(17) ?

loop_
_geom_hbond_atom_site_label_D
_geom_hbond_atom_site_label_H
_geom_hbond_atom_site_label_A
_geom_hbond_site_symmetry_A
_geom_hbond_distance_DH
_geom_hbond_distance_HA
_geom_hbond_distance_DA
_geom_hbond_angle_DHA
N1 H2 O1 . 0.81(3) 2.25(3) 2.984(3) 151(3)
N2 H4 O3 3_566 0.93(3) 2.12(3) 2.981(2) 153(2)
N1 H3 O3 3_666 0.86(3) 2.07(3) 2.866(3) 154(3)
N2 H5 O2 1_556 0.82(3) 2.20(3) 2.997(2) 164(3)
C10 H10B O1 1_455 0.96 2.54 3.421(4) 152.2

loop_
_geom_torsion_atom_site_label_1
_geom_torsion_atom_site_label_2
_geom_torsion_atom_site_label_3
_geom_torsion_atom_site_label_4
_geom_torsion_site_symmetry_1
_geom_torsion_site_symmetry_2
_geom_torsion_site_symmetry_3
_geom_torsion_site_symmetry_4
_geom_torsion
_geom_torsion_publ_flag
N1 C1 C2 C3 . . . . 175.3(3) ?
C6 C1 C2 C3 . . . . 52.0(4) ?
C1 C2 C3 C4 . . . . -51.5(5) ?
C2 C3 C4 C5 . . . . 52.8(5) ?
C3 C4 C5 C6 . . . . -52.9(4) ?
N1 C1 C6 N2 . . . . 52.7(2) ?
C2 C1 C6 N2 . . . . 179.1(2) ?
N1 C1 C6 C5 . . . . 179.6(2) ?
C2 C1 C6 C5 . . . . -54.1(3) ?
C4 C5 C6 N2 . . . . 176.1(3) ?
C4 C5 C6 C1 . . . . 53.4(4) ?
O3 C7 C8 C9 . . . . 166.0(3) ?
N3 C7 C8 C9 . . . . -10.1(4) ?
C7 C8 C9 O4 . . . . 2.8(4) ?
C7 C8 C9 C10 . . . . -177.1(3) ?
C6 C1 N1 Cu1 . . . . -34.4(2) ?
C2 C1 N1 Cu1 . . . . -159.9(2) ?
C1 C6 N2 Cu1 . . . . -45.0(2) ?
C5 C6 N2 Cu1 . . . . -170.4(2) ?
O3 C7 N3 S1 . . . . 168.1(2) ?
C8 C7 N3 S1 . . . . -15.9(3) ?
O3 C7 N3 Cu1 . . . . -27.8(3) ?
C8 C7 N3 Cu1 . . . . 148.25(17) ?
C8 C9 O4 S1 . . . . 27.7(3) ?
C10 C9 O4 S1 . . . . -152.4(2) ?
C7 N3 S1 O2 . . . . -73.2(2) ?
Cu1 N3 S1 O2 . . . . 123.51(11) ?
C7 N3 S1 O1 . . . . 152.78(18) ?
Cu1 N3 S1 O1 . . . . -10.48(16) ?
C7 N3 S1 O4 . . . . 41.1(2) ?
Cu1 N3 S1 O4 . . . . -122.14(11) ?
C9 O4 S1 O2 . . . . 73.64(18) ?
C9 O4 S1 O1 . . . . -163.93(17) ?
C9 O4 S1 N3 . . . . -47.08(19) ?
C6 N2 Cu1 N1 . . . . 20.98(15) ?
C6 N2 Cu1 N1 . . . 3_666 -159.02(15) ?
C6 N2 Cu1 N3 . . . . -73.01(15) ?
C1 N1 Cu1 N2 . . . . 7.71(16) ?
C1 N1 Cu1 N2 . . . 3_666 -172.29(16) ?
C1 N1 Cu1 N3 . . . . 94.27(15) ?
C7 N3 Cu1 N2 . . . . -55.26(17) ?
S1 N3 Cu1 N2 . . . . 108.07(13) ?
C7 N3 Cu1 N2 . . . 3_666 124.74(17) ?
S1 N3 Cu1 N2 . . . 3_666 -71.93(13) ?
C7 N3 Cu1 N1 . . . . -139.57(17) ?
S1 N3 Cu1 N1 . . . . 23.77(13) ?
C7 N3 Cu1 N1 . . . 3_666 40.43(17) ?
S1 N3 Cu1 N1 . . . 3_666 -156.23(13) ?
